data_4071078
loop_
_publ_author_name
'Huh, Jung Oh'
'Do, Youngkyu'
'Lee, Min Hyung'

_publ_section_title
;
 A BODIPY&#x2212;Borane Dyad for the Selective Complexation of Cyanide Ion
;
_journal_issue 6
_journal_name_full Organometallics
_journal_page_first 1022
_journal_paper_doi 10.1021/om701237t
_journal_volume 27
_journal_year 2008
_chemical_formula_moiety C104H128B4F4N8(CH3CN)
_chemical_formula_sum 'C106 H131 B4 F4 N9'
_chemical_formula_weight 1650.44
_chemical_name_systematic
; 
 ? 
;
_space_group_IT_number 2
_symmetry_cell_setting triclinic
_symmetry_space_group_name_Hall '-P 1'
_symmetry_space_group_name_H-M 'P -1'
_atom_sites_solution_hydrogens geom
_atom_sites_solution_primary direct
_atom_sites_solution_secondary difmap
_audit_creation_method SHELXL-97
_cell_angle_alpha 105.789(4)
_cell_angle_beta 90.657(4)
_cell_angle_gamma 97.962(5)
_cell_formula_units_Z 2
_cell_length_a 11.3239(8)
_cell_length_b 17.6439(12)
_cell_length_c 24.9126(17)
_cell_measurement_reflns_used 3846
_cell_measurement_temperature 100(2)
_cell_measurement_theta_max 23.27
_cell_measurement_theta_min 0.85
_cell_volume 4737.2(6)
_computing_cell_refinement 'Bruker APEX II'
_computing_data_collection 'Bruker APEX II'
_computing_data_reduction 'Bruker APEX II'
_computing_molecular_graphics ORTEP3
_computing_publication_material 'Bruker SHELXTL'
_computing_structure_refinement 'SHELXL-97 (Sheldrick, 1997)'
_computing_structure_solution 'SHELXS-97 (Sheldrick, 1990)'
_diffrn_ambient_temperature 100(2)
_diffrn_measured_fraction_theta_full 0.956
_diffrn_measured_fraction_theta_max 0.956
_diffrn_measurement_device_type 'CCD area detector'
_diffrn_measurement_method 'phi and omega scans'
_diffrn_radiation_monochromator graphite
_diffrn_radiation_source 'fine-focus sealed tube'
_diffrn_radiation_type MoK\a
_diffrn_radiation_wavelength 0.71073
_diffrn_reflns_av_R_equivalents 0.1634
_diffrn_reflns_av_sigmaI/netI 0.2166
_diffrn_reflns_limit_h_max 12
_diffrn_reflns_limit_h_min -12
_diffrn_reflns_limit_k_max 19
_diffrn_reflns_limit_k_min -19
_diffrn_reflns_limit_l_max 27
_diffrn_reflns_limit_l_min -27
_diffrn_reflns_number 43630
_diffrn_reflns_theta_full 23.27
_diffrn_reflns_theta_max 23.27
_diffrn_reflns_theta_min 0.85
_exptl_absorpt_coefficient_mu 0.072
_exptl_absorpt_correction_type empirical
_exptl_absorpt_process_details SADABS
_exptl_crystal_colour orange
_exptl_crystal_density_diffrn 1.157
_exptl_crystal_density_method 'not measured'
_exptl_crystal_description rectangle
_exptl_crystal_F_000 1772
_exptl_crystal_size_max 0.4
_exptl_crystal_size_mid 0.3
_exptl_crystal_size_min 0.3
_refine_diff_density_max 0.359
_refine_diff_density_min -0.365
_refine_diff_density_rms 0.066
_refine_ls_extinction_method none
_refine_ls_goodness_of_fit_ref 1.003
_refine_ls_hydrogen_treatment constr
_refine_ls_matrix_type full
_refine_ls_number_parameters 1109
_refine_ls_number_reflns 13062
_refine_ls_number_restraints 0
_refine_ls_restrained_S_all 1.003
_refine_ls_R_factor_all 0.2159
_refine_ls_R_factor_gt 0.0688
_refine_ls_shift/su_max 0.021
_refine_ls_shift/su_mean 0.000
_refine_ls_structure_factor_coef Fsqd
_refine_ls_weighting_details 'calc w=1/[\s^2^(Fo^2^)+(0.0898P)^2^+0.0000P] where P=(Fo^2^+2Fc^2^)/3'
_refine_ls_weighting_scheme calc
_refine_ls_wR_factor_gt 0.1530
_refine_ls_wR_factor_ref 0.2147
_reflns_number_gt 5396
_reflns_number_total 13062
_reflns_threshold_expression >2sigma(I)
_cod_data_source_file om701237t-file002.cif
_cod_data_source_block '[3-CN]'
_cod_depositor_comments
;
The following automatic conversions were performed:

'_symmetry_cell_setting' value 'Triclinic' changed to 'triclinic'
according to /home/saulius/struct/CIF-dictionaries/cif_core.dic
dictionary named 'cif_core.dic' version 2.4.1 from
2010-06-29.

'_refine_ls_hydrogen_treatment' value 'Constr' changed
to 'constr' according to
/home/saulius/struct/CIF-dictionaries/cif_core.dic dictionary named
'cif_core.dic' version 2.4.1 from 2010-06-29.

Automatic conversion script
Id: cif_fix_values 1715 2011-07-08 13:25:40Z adriana 
;
_cod_original_sg_symbol_H-M P-1
_cod_database_code 4071078

loop_
_symmetry_equiv_pos_as_xyz
'x, y, z'
'-x, -y, -z'

loop_
_atom_site_label
_atom_site_type_symbol
_atom_site_fract_x
_atom_site_fract_y
_atom_site_fract_z
_atom_site_U_iso_or_equiv
_atom_site_adp_type
_atom_site_occupancy
_atom_site_symmetry_multiplicity
_atom_site_calc_flag
_atom_site_refinement_flags
B1 B 0.6993(6) 0.2209(4) 0.1210(3) 0.0279(18) Uani 1 1 d .
B2 B -0.2610(7) -0.2802(4) 0.1661(3) 0.040(2) Uani 1 1 d .
B3 B 1.0874(6) 0.7599(4) 0.3967(3) 0.0291(18) Uani 1 1 d .
B4 B 0.3298(7) 1.2430(5) 0.3314(3) 0.039(2) Uani 1 1 d .
C1 C 0.8106(5) 0.2646(3) 0.1684(2) 0.0256(15) Uani 1 1 d .
C2 C 0.8852(5) 0.3327(3) 0.1620(2) 0.0311(16) Uani 1 1 d .
C3 C 0.9736(5) 0.3758(3) 0.2038(3) 0.0355(17) Uani 1 1 d .
H3A H 1.0184 0.4218 0.1994 0.043 Uiso 1 1 calc R
C4 C 0.9959(5) 0.3520(4) 0.2508(3) 0.0332(16) Uani 1 1 d .
C5 C 0.9303(5) 0.2817(3) 0.2542(2) 0.0339(16) Uani 1 1 d .
H5A H 0.9474 0.2621 0.2840 0.041 Uiso 1 1 calc R
C6 C 0.8390(5) 0.2384(3) 0.2148(2) 0.0266(15) Uani 1 1 d .
C7 C 0.8805(5) 0.3626(3) 0.1106(2) 0.0392(17) Uani 1 1 d .
H7A H 0.8186 0.3295 0.0846 0.059 Uiso 1 1 calc R
H7B H 0.9559 0.3607 0.0934 0.059 Uiso 1 1 calc R
H7C H 0.8640 0.4164 0.1212 0.059 Uiso 1 1 calc R
C8 C 1.0913(6) 0.3984(4) 0.2952(3) 0.056(2) Uani 1 1 d .
H8A H 1.1266 0.4456 0.2859 0.083 Uiso 1 1 calc R
H8B H 1.1518 0.3659 0.2972 0.083 Uiso 1 1 calc R
H8C H 1.0561 0.4131 0.3308 0.083 Uiso 1 1 calc R
C9 C 0.7776(5) 0.1628(3) 0.2257(2) 0.0372(17) Uani 1 1 d .
H9A H 0.7166 0.1373 0.1969 0.056 Uiso 1 1 calc R
H9B H 0.7421 0.1755 0.2613 0.056 Uiso 1 1 calc R
H9C H 0.8350 0.1276 0.2259 0.056 Uiso 1 1 calc R
C10 C 0.6275(5) 0.2890(3) 0.1062(2) 0.0264(15) Uani 1 1 d .
C11 C 0.5850(5) 0.2850(3) 0.0510(2) 0.0308(16) Uani 1 1 d .
C12 C 0.5359(5) 0.3469(4) 0.0398(2) 0.0340(16) Uani 1 1 d .
H12A H 0.5122 0.3426 0.0031 0.041 Uiso 1 1 calc R
C13 C 0.5204(5) 0.4151(4) 0.0810(3) 0.0353(16) Uani 1 1 d .
C14 C 0.5537(5) 0.4177(3) 0.1351(2) 0.0343(16) Uani 1 1 d .
H14A H 0.5422 0.4620 0.1638 0.041 Uiso 1 1 calc R
C15 C 0.6037(5) 0.3572(3) 0.1485(2) 0.0291(15) Uani 1 1 d .
C16 C 0.5913(6) 0.2123(3) 0.0016(2) 0.0477(19) Uani 1 1 d .
H16A H 0.5577 0.2205 -0.0315 0.072 Uiso 1 1 calc R
H16B H 0.5471 0.1660 0.0090 0.072 Uiso 1 1 calc R
H16C H 0.6732 0.2046 -0.0036 0.072 Uiso 1 1 calc R
C17 C 0.4643(6) 0.4817(4) 0.0691(3) 0.060(2) Uani 1 1 d .
H17A H 0.4462 0.4699 0.0296 0.090 Uiso 1 1 calc R
H17B H 0.5188 0.5305 0.0813 0.090 Uiso 1 1 calc R
H17C H 0.3921 0.4871 0.0886 0.090 Uiso 1 1 calc R
C18 C 0.6308(5) 0.3712(3) 0.2109(2) 0.0379(17) Uani 1 1 d .
H18A H 0.6079 0.4211 0.2311 0.057 Uiso 1 1 calc R
H18B H 0.7148 0.3723 0.2177 0.057 Uiso 1 1 calc R
H18C H 0.5869 0.3289 0.2231 0.057 Uiso 1 1 calc R
C19 C 0.5944(5) 0.1524(3) 0.1307(2) 0.0255(15) Uani 1 1 d .
C20 C 0.5175(5) 0.1650(3) 0.1747(2) 0.0297(16) Uani 1 1 d .
H20A H 0.5303 0.2137 0.2019 0.036 Uiso 1 1 calc R
C21 C 0.4234(5) 0.1089(3) 0.1798(2) 0.0280(15) Uani 1 1 d .
H21A H 0.3760 0.1209 0.2104 0.034 Uiso 1 1 calc R
C22 C 0.3975(5) 0.0343(3) 0.1400(2) 0.0247(15) Uani 1 1 d .
C23 C 0.4737(5) 0.0203(3) 0.0966(2) 0.0286(15) Uani 1 1 d .
H23A H 0.4605 -0.0282 0.0691 0.034 Uiso 1 1 calc R
C24 C 0.5692(5) 0.0765(3) 0.0929(2) 0.0265(15) Uani 1 1 d .
H24A H 0.6195 0.0631 0.0636 0.032 Uiso 1 1 calc R
C25 C 0.2910(5) -0.0225(3) 0.1428(2) 0.0249(15) Uani 1 1 d .
C26 C 0.2433(5) -0.0279(3) 0.1931(2) 0.0295(15) Uani 1 1 d .
H26A H 0.2830 0.0029 0.2264 0.035 Uiso 1 1 calc R
C27 C 0.1386(5) -0.0777(3) 0.1951(2) 0.0347(16) Uani 1 1 d .
H27A H 0.1078 -0.0786 0.2294 0.042 Uiso 1 1 calc R
C28 C 0.0791(5) -0.1265(3) 0.1458(2) 0.0283(15) Uani 1 1 d .
C29 C 0.1264(5) -0.1229(3) 0.0956(2) 0.0307(16) Uani 1 1 d .
H29A H 0.0881 -0.1553 0.0624 0.037 Uiso 1 1 calc R
C30 C 0.2298(5) -0.0721(3) 0.0939(2) 0.0284(15) Uani 1 1 d .
H30A H 0.2594 -0.0707 0.0594 0.034 Uiso 1 1 calc R
C31 C -0.3414(6) -0.1537(4) 0.1567(2) 0.0401(17) Uani 1 1 d .
C32 C -0.2954(6) -0.0801(4) 0.1487(2) 0.0413(18) Uani 1 1 d .
H32 H -0.3398 -0.0406 0.1458 0.050 Uiso 1 1 calc R
C33 C -0.1730(6) -0.0757(4) 0.1457(2) 0.0349(16) Uani 1 1 d .
C34 C -0.1439(6) -0.1485(4) 0.1519(2) 0.0330(16) Uani 1 1 d .
C35 C -0.4692(6) -0.1848(4) 0.1633(3) 0.059(2) Uani 1 1 d .
H35A H -0.4742 -0.2373 0.1681 0.088 Uiso 1 1 calc R
H35B H -0.5166 -0.1867 0.1306 0.088 Uiso 1 1 calc R
H35C H -0.4985 -0.1501 0.1955 0.088 Uiso 1 1 calc R
C36 C -0.0906(6) -0.0038(3) 0.1399(2) 0.0451(18) Uani 1 1 d .
H36A H -0.0097 -0.0146 0.1389 0.068 Uiso 1 1 calc R
H36B H -0.0975 0.0410 0.1712 0.068 Uiso 1 1 calc R
H36C H -0.1121 0.0080 0.1060 0.068 Uiso 1 1 calc R
C37 C -0.0307(6) -0.2561(4) 0.1519(2) 0.0345(16) Uani 1 1 d .
C38 C 0.0647(6) -0.3025(4) 0.1473(2) 0.0350(16) Uani 1 1 d .
C39 C 0.0183(7) -0.3729(4) 0.1592(2) 0.0458(19) Uani 1 1 d .
H39A H 0.0605 -0.4141 0.1603 0.055 Uiso 1 1 calc R
C40 C -0.1033(6) -0.3713(4) 0.1692(2) 0.0403(17) Uani 1 1 d .
C41 C 0.1898(6) -0.2828(4) 0.1312(3) 0.0497(19) Uani 1 1 d .
H41A H 0.2338 -0.3253 0.1319 0.075 Uiso 1 1 calc R
H41B H 0.2275 -0.2343 0.1571 0.075 Uiso 1 1 calc R
H41C H 0.1883 -0.2760 0.0942 0.075 Uiso 1 1 calc R
C42 C -0.1893(6) -0.4342(4) 0.1835(3) 0.060(2) Uani 1 1 d .
H42A H -0.2666 -0.4175 0.1878 0.090 Uiso 1 1 calc R
H42B H -0.1622 -0.4426 0.2178 0.090 Uiso 1 1 calc R
H42C H -0.1943 -0.4829 0.1541 0.090 Uiso 1 1 calc R
C43 C -0.0355(6) -0.1782(4) 0.1490(2) 0.0309(16) Uani 1 1 d .
C44 C 0.7761(5) 0.1770(3) 0.0703(2) 0.0276(15) Uani 1 1 d .
C45 C 0.2964(5) 0.2683(3) 0.1160(2) 0.0389(17) Uani 1 1 d .
H45A H 0.3350 0.2407 0.1384 0.047 Uiso 1 1 calc R
H45B H 0.3542 0.2826 0.0906 0.047 Uiso 1 1 calc R
C46 C 0.2631(6) 0.3440(4) 0.1544(3) 0.057(2) Uani 1 1 d .
H46A H 0.3335 0.3764 0.1745 0.086 Uiso 1 1 calc R
H46B H 0.2074 0.3308 0.1804 0.086 Uiso 1 1 calc R
H46C H 0.2271 0.3729 0.1326 0.086 Uiso 1 1 calc R
C47 C 0.1355(6) 0.2472(4) 0.0408(2) 0.0451(18) Uani 1 1 d .
H47A H 0.1100 0.2967 0.0616 0.054 Uiso 1 1 calc R
H47B H 0.0647 0.2113 0.0228 0.054 Uiso 1 1 calc R
C48 C 0.2162(6) 0.2642(4) -0.0042(3) 0.059(2) Uani 1 1 d .
H48A H 0.1735 0.2865 -0.0282 0.088 Uiso 1 1 calc R
H48B H 0.2407 0.2155 -0.0258 0.088 Uiso 1 1 calc R
H48C H 0.2853 0.3012 0.0129 0.088 Uiso 1 1 calc R
C49 C 0.0936(5) 0.1927(3) 0.1190(2) 0.0350(16) Uani 1 1 d .
H49A H 0.0612 0.2414 0.1357 0.042 Uiso 1 1 calc R
H49B H 0.0300 0.1551 0.0959 0.042 Uiso 1 1 calc R
C50 C 0.1303(5) 0.1594(3) 0.1647(2) 0.0428(18) Uani 1 1 d .
H50A H 0.0627 0.1501 0.1862 0.064 Uiso 1 1 calc R
H50B H 0.1919 0.1966 0.1886 0.064 Uiso 1 1 calc R
H50C H 0.1599 0.1101 0.1488 0.064 Uiso 1 1 calc R
C51 C 0.2424(6) 0.1369(3) 0.0515(2) 0.0408(17) Uani 1 1 d .
H51A H 0.3069 0.1517 0.0294 0.049 Uiso 1 1 calc R
H51B H 0.2761 0.1153 0.0791 0.049 Uiso 1 1 calc R
C52 C 0.1528(7) 0.0728(4) 0.0138(3) 0.065(2) Uani 1 1 d .
H52A H 0.1915 0.0280 -0.0039 0.098 Uiso 1 1 calc R
H52B H 0.1199 0.0932 -0.0142 0.098 Uiso 1 1 calc R
H52C H 0.0898 0.0563 0.0355 0.098 Uiso 1 1 calc R
C61 C 1.1749(5) 0.7076(3) 0.3511(2) 0.0276(15) Uani 1 1 d .
C62 C 1.2219(5) 0.6437(3) 0.3643(2) 0.0305(15) Uani 1 1 d .
C63 C 1.2898(5) 0.5972(3) 0.3260(3) 0.0343(16) Uani 1 1 d .
H63A H 1.3163 0.5541 0.3346 0.041 Uiso 1 1 calc R
C64 C 1.3192(6) 0.6117(4) 0.2764(3) 0.0391(17) Uani 1 1 d .
C65 C 1.2832(5) 0.6777(4) 0.2655(2) 0.0370(17) Uani 1 1 d .
H65A H 1.3061 0.6907 0.2330 0.044 Uiso 1 1 calc R
C66 C 1.2127(5) 0.7258(3) 0.3022(2) 0.0306(16) Uani 1 1 d .
C67 C 1.2049(6) 0.6225(3) 0.4190(2) 0.0443(18) Uani 1 1 d .
H67A H 1.2443 0.5775 0.4186 0.067 Uiso 1 1 calc R
H67B H 1.1212 0.6094 0.4237 0.067 Uiso 1 1 calc R
H67C H 1.2384 0.6670 0.4494 0.067 Uiso 1 1 calc R
C68 C 1.3935(6) 0.5591(4) 0.2351(3) 0.063(2) Uani 1 1 d .
H68A H 1.4114 0.5165 0.2495 0.095 Uiso 1 1 calc R
H68B H 1.4665 0.5904 0.2299 0.095 Uiso 1 1 calc R
H68C H 1.3491 0.5373 0.1999 0.095 Uiso 1 1 calc R
C69 C 1.1826(5) 0.7972(3) 0.2844(2) 0.0380(17) Uani 1 1 d .
H69A H 1.2178 0.7977 0.2496 0.057 Uiso 1 1 calc R
H69B H 1.2136 0.8454 0.3124 0.057 Uiso 1 1 calc R
H69C H 1.0975 0.7936 0.2799 0.057 Uiso 1 1 calc R
C71 C 0.9591(5) 0.7228(3) 0.4785(2) 0.0308(16) Uani 1 1 d .
C72 C 0.8900(6) 0.6684(4) 0.5009(3) 0.0438(18) Uani 1 1 d .
H72A H 0.8740 0.6838 0.5386 0.053 Uiso 1 1 calc R
C73 C 0.8442(6) 0.5923(4) 0.4693(3) 0.051(2) Uani 1 1 d .
C74 C 0.8641(6) 0.5745(4) 0.4131(3) 0.0472(19) Uani 1 1 d .
H74A H 0.8308 0.5248 0.3904 0.057 Uiso 1 1 calc R
C75 C 0.9310(5) 0.6265(3) 0.3889(2) 0.0307(15) Uani 1 1 d .
C70 C 0.9901(5) 0.7023(3) 0.4221(2) 0.0271(15) Uani 1 1 d .
C76 C 0.9983(6) 0.8050(3) 0.5180(2) 0.0461(19) Uani 1 1 d .
H76A H 0.9682 0.8070 0.5542 0.069 Uiso 1 1 calc R
H76B H 0.9676 0.8442 0.5037 0.069 Uiso 1 1 calc R
H76C H 1.0839 0.8159 0.5211 0.069 Uiso 1 1 calc R
C77 C 0.7726(7) 0.5326(4) 0.4952(3) 0.089(3) Uani 1 1 d .
H77A H 0.7486 0.4834 0.4669 0.134 Uiso 1 1 calc R
H77B H 0.7031 0.5536 0.5111 0.134 Uiso 1 1 calc R
H77C H 0.8212 0.5233 0.5240 0.134 Uiso 1 1 calc R
C78 C 0.9417(5) 0.5968(3) 0.3259(2) 0.0423(18) Uani 1 1 d .
H78A H 0.8966 0.5446 0.3121 0.063 Uiso 1 1 calc R
H78B H 1.0241 0.5947 0.3179 0.063 Uiso 1 1 calc R
H78C H 0.9112 0.6326 0.3081 0.063 Uiso 1 1 calc R
C79 C 1.0151(5) 0.8253(3) 0.3795(2) 0.0266(15) Uani 1 1 d .
C80 C 0.9283(5) 0.8060(3) 0.3348(2) 0.0307(16) Uani 1 1 d .
H80A H 0.9170 0.7545 0.3111 0.037 Uiso 1 1 calc R
C81 C 0.8587(5) 0.8601(3) 0.3243(2) 0.0303(15) Uani 1 1 d .
H81A H 0.8063 0.8445 0.2930 0.036 Uiso 1 1 calc R
C82 C 0.8661(5) 0.9380(3) 0.3602(2) 0.0259(15) Uani 1 1 d .
C83 C 0.9536(5) 0.9587(3) 0.4039(2) 0.0287(15) Uani 1 1 d .
H83A H 0.9638 1.0098 0.4281 0.034 Uiso 1 1 calc R
C84 C 1.0253(5) 0.9048(3) 0.4119(2) 0.0268(15) Uani 1 1 d .
H84A H 1.0841 0.9224 0.4407 0.032 Uiso 1 1 calc R
C85 C 0.7806(5) 0.9925(3) 0.3555(2) 0.0243(14) Uani 1 1 d .
C86 C 0.7275(5) 0.9921(3) 0.3041(2) 0.0310(16) Uani 1 1 d .
H86A H 0.7496 0.9586 0.2712 0.037 Uiso 1 1 calc R
C87 C 0.6425(5) 1.0410(3) 0.3017(2) 0.0275(15) Uani 1 1 d .
H87A H 0.6069 1.0387 0.2674 0.033 Uiso 1 1 calc R
C88 C 0.6100(5) 1.0931(3) 0.3495(2) 0.0247(15) Uani 1 1 d .
C89 C 0.6623(5) 1.0947(3) 0.4007(2) 0.0283(15) Uani 1 1 d .
H89A H 0.6412 1.1291 0.4334 0.034 Uiso 1 1 calc R
C90 C 0.7456(5) 1.0453(3) 0.4031(2) 0.0293(15) Uani 1 1 d .
H90A H 0.7795 1.0473 0.4377 0.035 Uiso 1 1 calc R
C91 C 0.1997(6) 1.1118(4) 0.3335(2) 0.0367(17) Uani 1 1 d .
C92 C 0.2172(6) 1.0394(4) 0.3425(2) 0.0392(17) Uani 1 1 d .
H92A H 0.1573 0.9988 0.3448 0.047 Uiso 1 1 calc R
C93 C 0.3384(6) 1.0382(3) 0.3473(2) 0.0319(16) Uani 1 1 d .
C94 C 0.3968(6) 1.1122(3) 0.3417(2) 0.0276(15) Uani 1 1 d .
C95 C 0.0841(5) 1.1383(4) 0.3236(2) 0.0493(19) Uani 1 1 d .
H95A H 0.0990 1.1908 0.3187 0.074 Uiso 1 1 calc R
H95B H 0.0357 1.1388 0.3550 0.074 Uiso 1 1 calc R
H95C H 0.0432 1.1022 0.2906 0.074 Uiso 1 1 calc R
C96 C 0.3940(5) 0.9692(3) 0.3570(2) 0.0424(18) Uani 1 1 d .
H96A H 0.3321 0.9269 0.3585 0.064 Uiso 1 1 calc R
H96B H 0.4408 0.9868 0.3917 0.064 Uiso 1 1 calc R
H96C H 0.4443 0.9503 0.3270 0.064 Uiso 1 1 calc R
C97 C 0.5523(6) 1.2259(4) 0.3506(2) 0.0324(16) Uani 1 1 d .
C98 C 0.6635(6) 1.2752(4) 0.3615(2) 0.0382(17) Uani 1 1 d .
C99 C 0.6419(7) 1.3493(4) 0.3597(3) 0.053(2) Uani 1 1 d .
H99A H 0.6992 1.3942 0.3648 0.063 Uiso 1 1 calc R
C100 C 0.5214(7) 1.3460(4) 0.3489(3) 0.0470(19) Uani 1 1 d .
C101 C 0.7830(6) 1.2567(4) 0.3766(3) 0.0495(19) Uani 1 1 d .
H10A H 0.8421 1.3029 0.3811 0.074 Uiso 1 1 calc R
H10B H 0.8045 1.2135 0.3474 0.074 Uiso 1 1 calc R
H10C H 0.7789 1.2419 0.4110 0.074 Uiso 1 1 calc R
C102 C 0.4553(7) 1.4133(4) 0.3442(3) 0.064(2) Uani 1 1 d .
H10D H 0.3717 1.3936 0.3364 0.096 Uiso 1 1 calc R
H10E H 0.4861 1.4341 0.3145 0.096 Uiso 1 1 calc R
H10F H 0.4662 1.4549 0.3787 0.096 Uiso 1 1 calc R
C103 C 0.5174(5) 1.1445(4) 0.3470(2) 0.0286(15) Uani 1 1 d .
C104 C 1.1923(6) 0.8121(3) 0.4417(2) 0.0297(16) Uani 1 1 d .
C105 C 0.6704(5) 0.7124(3) 0.3987(2) 0.0387(17) Uani 1 1 d .
H10G H 0.7191 0.7352 0.3735 0.046 Uiso 1 1 calc R
H10H H 0.7238 0.7060 0.4273 0.046 Uiso 1 1 calc R
C106 C 0.6086(6) 0.6310(4) 0.3661(3) 0.063(2) Uani 1 1 d .
H10I H 0.6673 0.5982 0.3502 0.094 Uiso 1 1 calc R
H10J H 0.5573 0.6361 0.3368 0.094 Uiso 1 1 calc R
H10K H 0.5619 0.6069 0.3907 0.094 Uiso 1 1 calc R
C107 C 0.5145(6) 0.7407(4) 0.4689(2) 0.0416(18) Uani 1 1 d .
H10L H 0.4613 0.7787 0.4845 0.050 Uiso 1 1 calc R
H10M H 0.4653 0.6911 0.4493 0.050 Uiso 1 1 calc R
C108 C 0.5846(6) 0.7264(4) 0.5167(2) 0.060(2) Uani 1 1 d .
H10N H 0.5302 0.7069 0.5409 0.091 Uiso 1 1 calc R
H10O H 0.6315 0.7754 0.5375 0.091 Uiso 1 1 calc R
H10P H 0.6363 0.6877 0.5020 0.091 Uiso 1 1 calc R
C109 C 0.4990(5) 0.7824(4) 0.3841(2) 0.0391(17) Uani 1 1 d .
H10Q H 0.4447 0.7329 0.3703 0.047 Uiso 1 1 calc R
H10R H 0.4522 0.8228 0.4032 0.047 Uiso 1 1 calc R
C110 C 0.5522(6) 0.8059(3) 0.3352(2) 0.0427(18) Uani 1 1 d .
H11A H 0.4896 0.8119 0.3110 0.064 Uiso 1 1 calc R
H11B H 0.5964 0.7655 0.3150 0.064 Uiso 1 1 calc R
H11C H 0.6048 0.8555 0.3482 0.064 Uiso 1 1 calc R
C111 C 0.6692(5) 0.8486(3) 0.4547(2) 0.0421(18) Uani 1 1 d .
H11D H 0.7122 0.8674 0.4263 0.051 Uiso 1 1 calc R
H11E H 0.7278 0.8374 0.4792 0.051 Uiso 1 1 calc R
C112 C 0.6057(6) 0.9151(3) 0.4889(3) 0.058(2) Uani 1 1 d .
H11F H 0.6632 0.9614 0.5051 0.087 Uiso 1 1 calc R
H11G H 0.5647 0.8979 0.5180 0.087 Uiso 1 1 calc R
H11H H 0.5490 0.9280 0.4650 0.087 Uiso 1 1 calc R
C113 C 0.1857(9) 0.5029(7) 0.9727(4) 0.148(5) Uani 1 1 d .
H11I H 0.2141 0.5589 0.9817 0.222 Uiso 1 1 calc R
H11J H 0.1163 0.4904 0.9476 0.222 Uiso 1 1 calc R
H11K H 0.2471 0.4738 0.9551 0.222 Uiso 1 1 calc R
C114 C 0.1569(8) 0.4822(5) 1.0206(4) 0.085(3) Uani 1 1 d .
F1 F -0.3324(3) -0.3350(2) 0.12232(14) 0.0560(11) Uani 1 1 d .
F2 F -0.3097(3) -0.28209(19) 0.21658(14) 0.0539(11) Uani 1 1 d .
F3 F 0.2663(3) 1.29033(19) 0.37152(14) 0.0510(10) Uani 1 1 d .
F4 F 0.2943(3) 1.24825(19) 0.27906(13) 0.0495(10) Uani 1 1 d .
N1 N -0.2506(5) -0.1955(3) 0.15842(18) 0.0340(13) Uani 1 1 d .
N2 N -0.1334(5) -0.3023(3) 0.16444(18) 0.0339(13) Uani 1 1 d .
N3 N 0.8393(5) 0.1434(3) 0.03937(19) 0.0342(14) Uani 1 1 d .
N4 N 0.1919(4) 0.2110(3) 0.08155(19) 0.0326(13) Uani 1 1 d .
N5 N 0.3068(5) 1.1564(3) 0.33432(18) 0.0318(13) Uani 1 1 d .
N6 N 0.4642(5) 1.2717(3) 0.34313(18) 0.0330(13) Uani 1 1 d .
N7 N 1.2762(5) 0.8504(3) 0.4681(2) 0.0391(14) Uani 1 1 d .
N8 N 0.5887(4) 0.7713(3) 0.42643(19) 0.0343(13) Uani 1 1 d .
N9 N 0.1365(8) 0.4662(5) 1.0619(4) 0.125(3) Uani 1 1 d .

loop_
_atom_site_aniso_label
_atom_site_aniso_U_11
_atom_site_aniso_U_22
_atom_site_aniso_U_33
_atom_site_aniso_U_23
_atom_site_aniso_U_13
_atom_site_aniso_U_12
B1 0.027(5) 0.027(4) 0.029(4) 0.007(3) 0.009(4) 0.002(4)
B2 0.032(6) 0.044(5) 0.041(5) 0.010(4) 0.012(4) -0.004(4)
B3 0.033(5) 0.031(4) 0.020(4) 0.000(3) -0.001(4) 0.006(4)
B4 0.039(6) 0.051(6) 0.035(5) 0.017(4) 0.009(4) 0.017(5)
C1 0.016(4) 0.030(4) 0.029(4) 0.004(3) 0.011(3) 0.005(3)
C2 0.019(4) 0.037(4) 0.039(4) 0.013(3) 0.009(3) 0.003(3)
C3 0.023(4) 0.028(4) 0.051(4) 0.006(3) 0.012(4) -0.002(3)
C4 0.019(4) 0.033(4) 0.047(4) 0.008(3) -0.002(3) 0.008(3)
C5 0.031(4) 0.040(4) 0.037(4) 0.017(3) 0.003(3) 0.015(4)
C6 0.015(4) 0.034(4) 0.031(4) 0.008(3) 0.000(3) 0.005(3)
C7 0.029(4) 0.044(4) 0.043(4) 0.013(3) 0.005(3) -0.004(3)
C8 0.045(5) 0.047(4) 0.064(5) 0.001(4) -0.019(4) 0.003(4)
C9 0.036(4) 0.036(4) 0.039(4) 0.010(3) -0.004(3) 0.003(3)
C10 0.020(4) 0.034(4) 0.026(4) 0.010(3) 0.011(3) 0.002(3)
C11 0.018(4) 0.039(4) 0.039(4) 0.012(3) 0.013(3) 0.012(3)
C12 0.027(4) 0.047(4) 0.031(4) 0.015(3) 0.006(3) 0.006(4)
C13 0.020(4) 0.043(4) 0.052(5) 0.025(4) 0.012(3) 0.012(3)
C14 0.029(4) 0.037(4) 0.036(4) 0.007(3) 0.012(3) 0.005(3)
C15 0.019(4) 0.032(4) 0.036(4) 0.008(3) 0.008(3) 0.007(3)
C16 0.056(5) 0.053(4) 0.036(4) 0.011(3) -0.003(4) 0.016(4)
C17 0.044(5) 0.081(6) 0.070(5) 0.040(4) 0.021(4) 0.023(4)
C18 0.038(4) 0.040(4) 0.033(4) 0.003(3) 0.007(3) 0.011(3)
C19 0.028(4) 0.027(4) 0.019(3) 0.003(3) -0.001(3) 0.004(3)
C20 0.030(4) 0.030(4) 0.028(4) 0.010(3) 0.007(3) -0.001(3)
C21 0.024(4) 0.038(4) 0.022(3) 0.008(3) 0.006(3) 0.006(3)
C22 0.022(4) 0.028(4) 0.024(3) 0.009(3) 0.000(3) 0.001(3)
C23 0.025(4) 0.028(4) 0.032(4) 0.008(3) 0.007(3) 0.003(3)
C24 0.019(4) 0.032(4) 0.026(3) 0.003(3) 0.009(3) 0.005(3)
C25 0.025(4) 0.030(4) 0.020(3) 0.007(3) 0.006(3) 0.004(3)
C26 0.028(4) 0.032(4) 0.030(4) 0.012(3) -0.001(3) 0.001(3)
C27 0.036(4) 0.042(4) 0.027(4) 0.012(3) 0.008(3) 0.002(4)
C28 0.027(4) 0.030(4) 0.029(4) 0.012(3) 0.007(3) -0.001(3)
C29 0.031(4) 0.035(4) 0.024(4) 0.006(3) 0.002(3) 0.000(3)
C30 0.023(4) 0.034(4) 0.029(4) 0.012(3) 0.011(3) 0.002(3)
C31 0.023(5) 0.061(5) 0.036(4) 0.013(4) 0.004(3) 0.005(4)
C32 0.038(5) 0.053(5) 0.040(4) 0.021(4) 0.008(4) 0.016(4)
C33 0.031(5) 0.042(4) 0.030(4) 0.006(3) 0.006(3) 0.005(4)
C34 0.026(5) 0.042(4) 0.031(4) 0.011(3) 0.011(3) 0.002(4)
C35 0.035(5) 0.080(5) 0.061(5) 0.022(4) 0.011(4) 0.001(4)
C36 0.047(5) 0.036(4) 0.055(4) 0.016(3) 0.007(4) 0.008(4)
C37 0.033(5) 0.040(4) 0.028(4) 0.010(3) 0.003(3) -0.001(4)
C38 0.030(4) 0.040(4) 0.037(4) 0.013(3) 0.007(3) 0.008(4)
C39 0.054(6) 0.036(4) 0.052(4) 0.016(3) 0.008(4) 0.014(4)
C40 0.041(5) 0.038(4) 0.039(4) 0.008(3) 0.002(4) 0.001(4)
C41 0.046(5) 0.055(5) 0.053(4) 0.017(4) 0.012(4) 0.017(4)
C42 0.066(6) 0.046(5) 0.064(5) 0.019(4) 0.010(4) -0.008(4)
C43 0.032(5) 0.037(4) 0.023(3) 0.007(3) 0.004(3) 0.005(4)
C44 0.022(4) 0.035(4) 0.025(4) 0.010(3) -0.001(3) -0.001(3)
C45 0.019(4) 0.049(4) 0.044(4) 0.007(3) 0.003(3) 0.000(3)
C46 0.044(5) 0.049(5) 0.066(5) 0.001(4) 0.012(4) -0.004(4)
C47 0.048(5) 0.042(4) 0.050(4) 0.020(4) -0.001(4) 0.008(4)
C48 0.062(6) 0.063(5) 0.052(5) 0.022(4) -0.002(4) 0.000(4)
C49 0.024(4) 0.037(4) 0.044(4) 0.011(3) 0.007(3) 0.002(3)
C50 0.035(5) 0.045(4) 0.048(4) 0.014(4) 0.002(4) -0.001(3)
C51 0.046(5) 0.046(4) 0.036(4) 0.014(3) 0.010(4) 0.018(4)
C52 0.094(7) 0.045(5) 0.052(5) 0.006(4) -0.001(5) 0.012(5)
C61 0.025(4) 0.034(4) 0.027(4) 0.013(3) 0.003(3) 0.006(3)
C62 0.023(4) 0.028(4) 0.042(4) 0.011(3) 0.002(3) 0.006(3)
C63 0.030(4) 0.022(4) 0.054(4) 0.014(3) 0.000(4) 0.007(3)
C64 0.029(4) 0.034(4) 0.050(5) 0.000(4) 0.001(4) 0.014(3)
C65 0.033(4) 0.046(4) 0.030(4) 0.004(3) 0.012(3) 0.010(4)
C66 0.029(4) 0.026(4) 0.041(4) 0.013(3) 0.008(3) 0.010(3)
C67 0.039(5) 0.044(4) 0.059(5) 0.028(4) 0.007(4) 0.010(4)
C68 0.066(6) 0.062(5) 0.057(5) -0.002(4) 0.011(4) 0.033(5)
C69 0.038(4) 0.041(4) 0.035(4) 0.009(3) 0.013(3) 0.008(3)
C71 0.025(4) 0.038(4) 0.033(4) 0.014(3) 0.005(3) 0.007(3)
C72 0.042(5) 0.055(5) 0.039(4) 0.023(4) 0.010(4) 0.005(4)
C73 0.052(5) 0.046(5) 0.058(5) 0.023(4) 0.010(4) 0.002(4)
C74 0.043(5) 0.038(4) 0.062(5) 0.021(4) 0.002(4) -0.006(4)
C75 0.023(4) 0.034(4) 0.037(4) 0.011(3) 0.006(3) 0.011(3)
C70 0.018(4) 0.032(4) 0.035(4) 0.017(3) 0.002(3) 0.005(3)
C76 0.054(5) 0.055(5) 0.026(4) 0.010(3) 0.018(3) 0.000(4)
C77 0.104(8) 0.085(6) 0.082(6) 0.045(5) 0.024(5) -0.022(5)
C78 0.036(5) 0.038(4) 0.048(4) 0.007(3) 0.007(4) -0.001(3)
C79 0.022(4) 0.032(4) 0.028(4) 0.009(3) 0.010(3) 0.010(3)
C80 0.026(4) 0.027(4) 0.036(4) 0.001(3) 0.006(3) 0.012(3)
C81 0.027(4) 0.037(4) 0.027(4) 0.007(3) 0.003(3) 0.007(3)
C82 0.027(4) 0.027(4) 0.024(3) 0.007(3) 0.006(3) 0.003(3)
C83 0.030(4) 0.025(4) 0.023(3) -0.002(3) -0.005(3) -0.002(3)
C84 0.019(4) 0.030(4) 0.031(4) 0.008(3) 0.001(3) 0.005(3)
C85 0.024(4) 0.027(4) 0.024(4) 0.010(3) 0.004(3) 0.006(3)
C86 0.030(4) 0.033(4) 0.029(4) 0.005(3) 0.014(3) 0.007(3)
C87 0.028(4) 0.032(4) 0.025(4) 0.011(3) 0.005(3) 0.007(3)
C88 0.023(4) 0.031(4) 0.022(4) 0.006(3) 0.008(3) 0.011(3)
C89 0.030(4) 0.029(4) 0.028(4) 0.006(3) 0.003(3) 0.014(3)
C90 0.023(4) 0.039(4) 0.025(4) 0.007(3) 0.001(3) 0.004(3)
C91 0.032(5) 0.054(5) 0.030(4) 0.017(3) 0.008(3) 0.014(4)
C92 0.030(5) 0.051(5) 0.038(4) 0.016(3) 0.008(3) 0.003(4)
C93 0.033(5) 0.038(4) 0.025(3) 0.005(3) 0.006(3) 0.011(4)
C94 0.028(4) 0.030(4) 0.028(4) 0.009(3) 0.003(3) 0.013(4)
C95 0.032(5) 0.083(5) 0.042(4) 0.020(4) 0.006(3) 0.031(4)
C96 0.037(5) 0.042(4) 0.054(4) 0.026(4) 0.004(4) 0.003(4)
C97 0.041(5) 0.029(4) 0.029(4) 0.007(3) 0.009(3) 0.012(4)
C98 0.037(5) 0.042(4) 0.035(4) 0.011(3) 0.012(4) 0.002(4)
C99 0.060(6) 0.037(5) 0.061(5) 0.018(4) 0.010(4) 0.000(4)
C100 0.060(6) 0.038(5) 0.051(5) 0.018(4) 0.015(4) 0.019(4)
C101 0.036(5) 0.060(5) 0.052(5) 0.017(4) 0.006(4) 0.003(4)
C102 0.083(6) 0.042(4) 0.077(5) 0.024(4) 0.013(5) 0.026(4)
C103 0.025(4) 0.041(4) 0.023(3) 0.008(3) 0.005(3) 0.012(4)
C104 0.030(4) 0.033(4) 0.029(4) 0.009(3) 0.013(3) 0.016(3)
C105 0.031(4) 0.048(4) 0.042(4) 0.014(3) 0.011(3) 0.016(4)
C106 0.053(5) 0.046(5) 0.078(5) -0.004(4) 0.003(4) 0.011(4)
C107 0.036(4) 0.053(4) 0.039(4) 0.019(3) 0.016(4) 0.003(4)
C108 0.061(6) 0.095(6) 0.040(4) 0.036(4) 0.015(4) 0.023(5)
C109 0.029(4) 0.045(4) 0.043(4) 0.010(3) -0.003(4) 0.008(3)
C110 0.047(5) 0.040(4) 0.040(4) 0.011(3) 0.002(4) 0.004(4)
C111 0.033(4) 0.051(4) 0.036(4) 0.007(3) 0.001(3) -0.007(4)
C112 0.070(6) 0.045(4) 0.050(4) 0.000(4) 0.006(4) 0.003(4)
C113 0.100(9) 0.255(14) 0.127(9) 0.134(10) 0.009(7) -0.008(9)
C114 0.070(7) 0.101(7) 0.104(8) 0.061(6) 0.029(6) 0.014(5)
F1 0.045(3) 0.051(2) 0.058(2) 0.000(2) -0.004(2) -0.008(2)
F2 0.058(3) 0.054(2) 0.051(2) 0.0201(19) 0.027(2) 0.003(2)
F3 0.054(3) 0.053(2) 0.048(2) 0.0059(19) 0.009(2) 0.029(2)
F4 0.070(3) 0.047(2) 0.035(2) 0.0140(17) -0.011(2) 0.019(2)
N1 0.024(4) 0.040(3) 0.037(3) 0.010(3) 0.005(3) 0.004(3)
N2 0.034(4) 0.031(3) 0.035(3) 0.008(3) 0.004(3) -0.001(3)
N3 0.029(4) 0.045(3) 0.027(3) 0.007(3) 0.005(3) 0.006(3)
N4 0.030(3) 0.029(3) 0.038(3) 0.008(3) -0.001(3) 0.007(3)
N5 0.030(4) 0.037(3) 0.031(3) 0.010(3) 0.003(3) 0.016(3)
N6 0.044(4) 0.027(3) 0.034(3) 0.012(3) 0.005(3) 0.016(3)
N7 0.036(4) 0.047(4) 0.032(3) 0.006(3) 0.001(3) 0.010(3)
N8 0.028(3) 0.036(3) 0.037(3) 0.009(3) 0.007(3) 0.002(3)
N9 0.113(8) 0.138(7) 0.153(8) 0.082(7) 0.061(6) 0.031(6)

loop_
_atom_type_symbol
_atom_type_description
_atom_type_scat_dispersion_real
_atom_type_scat_dispersion_imag
_atom_type_scat_source
C C 0.0033 0.0016 'International Tables Vol C Tables 4.2.6.8 and 6.1.1.4'
H H 0.0000 0.0000 'International Tables Vol C Tables 4.2.6.8 and 6.1.1.4'
B B 0.0013 0.0007 'International Tables Vol C Tables 4.2.6.8 and 6.1.1.4'
N N 0.0061 0.0033 'International Tables Vol C Tables 4.2.6.8 and 6.1.1.4'
F F 0.0171 0.0103 'International Tables Vol C Tables 4.2.6.8 and 6.1.1.4'

loop_
_geom_angle_atom_site_label_1
_geom_angle_atom_site_label_2
_geom_angle_atom_site_label_3
_geom_angle
C44 B1 C19 106.7(4)
C44 B1 C10 113.6(4)
C19 B1 C10 105.3(5)
C44 B1 C1 99.1(5)
C19 B1 C1 122.1(5)
C10 B1 C1 110.1(5)
F2 B2 F1 109.3(5)
F2 B2 N1 110.7(5)
F1 B2 N1 110.5(6)
F2 B2 N2 110.3(6)
F1 B2 N2 108.9(5)
N1 B2 N2 107.0(5)
C104 B3 C70 113.7(5)
C104 B3 C79 105.4(5)
C70 B3 C79 107.1(5)
C104 B3 C61 97.4(5)
C70 B3 C61 112.3(5)
C79 B3 C61 120.6(4)
F4 B4 F3 108.6(6)
F4 B4 N6 110.4(5)
F3 B4 N6 109.8(6)
F4 B4 N5 110.9(6)
F3 B4 N5 110.1(5)
N6 B4 N5 107.2(6)
C6 C1 C2 116.1(5)
C6 C1 B1 125.1(5)
C2 C1 B1 118.8(5)
C3 C2 C1 120.7(5)
C3 C2 C7 115.5(5)
C1 C2 C7 123.8(5)
C4 C3 C2 122.4(6)
C5 C4 C3 116.5(6)
C5 C4 C8 121.5(6)
C3 C4 C8 121.9(6)
C4 C5 C6 123.1(6)
C5 C6 C1 120.9(5)
C5 C6 C9 115.2(5)
C1 C6 C9 123.9(5)
C15 C10 C11 114.7(5)
C15 C10 B1 121.7(5)
C11 C10 B1 123.6(5)
C12 C11 C10 121.5(5)
C12 C11 C16 116.6(5)
C10 C11 C16 121.9(5)
C11 C12 C13 122.7(6)
C14 C13 C12 116.4(6)
C14 C13 C17 120.7(6)
C12 C13 C17 122.8(6)
C13 C14 C15 123.0(6)
C14 C15 C10 121.3(5)
C14 C15 C18 114.4(5)
C10 C15 C18 124.3(5)
C20 C19 C24 113.6(5)
C20 C19 B1 124.0(5)
C24 C19 B1 122.4(5)
C21 C20 C19 123.4(5)
C20 C21 C22 121.6(5)
C23 C22 C21 115.7(5)
C23 C22 C25 122.6(5)
C21 C22 C25 121.6(5)
C24 C23 C22 121.7(5)
C23 C24 C19 123.8(5)
C26 C25 C30 116.7(5)
C26 C25 C22 122.6(5)
C30 C25 C22 120.7(5)
C27 C26 C25 122.1(5)
C26 C27 C28 120.1(5)
C29 C28 C27 118.5(5)
C29 C28 C43 122.3(5)
C27 C28 C43 119.1(5)
C28 C29 C30 121.1(5)
C29 C30 C25 121.5(5)
N1 C31 C32 109.0(6)
N1 C31 C35 123.1(6)
C32 C31 C35 127.9(7)
C33 C32 C31 108.6(6)
C32 C33 C34 106.6(6)
C32 C33 C36 124.5(6)
C34 C33 C36 128.9(6)
C43 C34 N1 120.9(6)
C43 C34 C33 131.2(6)
N1 C34 C33 107.8(5)
C43 C37 N2 120.3(6)
C43 C37 C38 132.5(6)
N2 C37 C38 107.1(5)
C39 C38 C37 106.5(6)
C39 C38 C41 125.2(6)
C37 C38 C41 128.4(6)
C38 C39 C40 108.4(6)
N2 C40 C39 109.4(6)
N2 C40 C42 123.4(6)
C39 C40 C42 127.2(6)
C34 C43 C37 120.7(6)
C34 C43 C28 120.8(5)
C37 C43 C28 118.4(6)
N3 C44 B1 171.3(6)
C46 C45 N4 114.9(5)
N4 C47 C48 115.0(5)
C50 C49 N4 115.5(5)
C52 C51 N4 114.4(5)
C66 C61 C62 116.4(5)
C66 C61 B3 124.6(5)
C62 C61 B3 118.8(5)
C63 C62 C61 119.8(5)
C63 C62 C67 116.1(5)
C61 C62 C67 124.1(5)
C64 C63 C62 123.2(6)
C63 C64 C65 117.4(6)
C63 C64 C68 121.9(6)
C65 C64 C68 120.7(6)
C64 C65 C66 121.7(5)
C61 C66 C65 121.0(5)
C61 C66 C69 124.0(5)
C65 C66 C69 115.0(5)
C72 C71 C70 121.6(5)
C72 C71 C76 116.1(5)
C70 C71 C76 122.3(5)
C73 C72 C71 122.4(6)
C74 C73 C72 116.2(6)
C74 C73 C77 122.2(6)
C72 C73 C77 121.5(6)
C75 C74 C73 123.4(6)
C74 C75 C70 121.1(6)
C74 C75 C78 115.9(5)
C70 C75 C78 122.9(5)
C71 C70 C75 114.5(5)
C71 C70 B3 122.8(5)
C75 C70 B3 122.6(5)
C84 C79 C80 113.3(5)
C84 C79 B3 122.3(5)
C80 C79 B3 124.1(5)
C81 C80 C79 123.5(5)
C80 C81 C82 121.5(5)
C83 C82 C81 115.7(5)
C83 C82 C85 121.4(5)
C81 C82 C85 122.7(5)
C84 C83 C82 121.6(5)
C83 C84 C79 124.3(5)
C90 C85 C86 116.7(5)
C90 C85 C82 120.6(5)
C86 C85 C82 122.7(5)
C87 C86 C85 120.9(5)
C88 C87 C86 121.2(5)
C87 C88 C89 118.7(5)
C87 C88 C103 121.1(5)
C89 C88 C103 120.2(5)
C90 C89 C88 120.2(5)
C89 C90 C85 122.4(5)
N5 C91 C92 109.0(6)
N5 C91 C95 123.4(6)
C92 C91 C95 127.6(7)
C93 C92 C91 108.4(6)
C92 C93 C94 107.0(5)
C92 C93 C96 124.6(6)
C94 C93 C96 128.4(6)
C103 C94 N5 121.8(5)
C103 C94 C93 131.1(6)
N5 C94 C93 106.8(5)
C98 C97 N6 108.7(5)
C98 C97 C103 132.5(6)
N6 C97 C103 118.7(6)
C99 C98 C97 106.1(6)
C99 C98 C101 124.3(7)
C97 C98 C101 129.5(6)
C98 C99 C100 108.6(6)
N6 C100 C99 110.3(6)
N6 C100 C102 121.9(7)
C99 C100 C102 127.8(7)
C94 C103 C97 120.5(6)
C94 C103 C88 119.8(5)
C97 C103 C88 119.7(6)
N7 C104 B3 171.0(6)
C106 C105 N8 115.7(5)
C108 C107 N8 115.8(5)
C110 C109 N8 115.2(5)
N8 C111 C112 115.2(5)
N9 C114 C113 177.5(12)
C31 N1 C34 108.1(5)
C31 N1 B2 126.4(6)
C34 N1 B2 125.5(6)
C40 N2 C37 108.6(5)
C40 N2 B2 126.1(5)
C37 N2 B2 125.0(5)
C51 N4 C49 111.4(4)
C51 N4 C47 111.4(4)
C49 N4 C47 105.9(4)
C51 N4 C45 106.0(4)
C49 N4 C45 110.7(4)
C47 N4 C45 111.5(4)
C91 N5 C94 108.7(5)
C91 N5 B4 126.8(6)
C94 N5 B4 124.4(6)
C100 N6 C97 106.3(6)
C100 N6 B4 126.8(6)
C97 N6 B4 126.9(5)
C111 N8 C105 106.3(4)
C111 N8 C107 110.8(4)
C105 N8 C107 110.7(4)
C111 N8 C109 112.0(4)
C105 N8 C109 111.4(4)
C107 N8 C109 105.7(4)

loop_
_geom_bond_atom_site_label_1
_geom_bond_atom_site_label_2
_geom_bond_distance
B1 C44 1.622(9)
B1 C19 1.642(8)
B1 C10 1.656(8)
B1 C1 1.667(8)
B2 F2 1.387(7)
B2 F1 1.402(8)
B2 N1 1.546(8)
B2 N2 1.546(9)
B3 C104 1.620(9)
B3 C70 1.645(8)
B3 C79 1.646(8)
B3 C61 1.681(8)
B4 F4 1.391(8)
B4 F3 1.393(7)
B4 N6 1.534(9)
B4 N5 1.536(8)
C1 C6 1.405(7)
C1 C2 1.418(7)
C2 C3 1.414(8)
C2 C7 1.515(7)
C3 C4 1.380(8)
C4 C5 1.378(7)
C4 C8 1.516(8)
C5 C6 1.402(7)
C6 C9 1.510(7)
C10 C15 1.426(7)
C10 C11 1.432(7)
C11 C12 1.383(7)
C11 C16 1.528(7)
C12 C13 1.388(7)
C13 C14 1.382(7)
C13 C17 1.503(8)
C14 C15 1.389(7)
C15 C18 1.528(7)
C19 C20 1.398(7)
C19 C24 1.401(7)
C20 C21 1.382(7)
C21 C22 1.407(7)
C22 C23 1.383(7)
C22 C25 1.472(7)
C23 C24 1.384(7)
C25 C26 1.391(7)
C25 C30 1.402(7)
C26 C27 1.385(7)
C27 C28 1.396(7)
C28 C29 1.379(7)
C28 C43 1.496(8)
C29 C30 1.382(7)
C31 N1 1.352(7)
C31 C32 1.399(8)
C31 C35 1.502(8)
C32 C33 1.381(8)
C33 C34 1.416(8)
C33 C36 1.510(7)
C34 C43 1.395(8)
C34 N1 1.404(7)
C37 C43 1.405(8)
C37 N2 1.414(7)
C37 C38 1.432(8)
C38 C39 1.390(8)
C38 C41 1.497(8)
C39 C40 1.405(8)
C40 N2 1.342(7)
C40 C42 1.494(8)
C44 N3 1.157(6)
C45 C46 1.516(7)
C45 N4 1.527(7)
C47 N4 1.516(7)
C47 C48 1.520(8)
C49 C50 1.497(7)
C49 N4 1.516(6)
C51 C52 1.509(8)
C51 N4 1.511(6)
C61 C66 1.399(7)
C61 C62 1.424(7)
C62 C63 1.394(7)
C62 C67 1.517(7)
C63 C64 1.364(8)
C64 C65 1.377(8)
C64 C68 1.532(8)
C65 C66 1.406(7)
C66 C69 1.524(7)
C71 C72 1.392(7)
C71 C70 1.415(7)
C71 C76 1.518(7)
C72 C73 1.385(8)
C73 C74 1.377(8)
C73 C77 1.526(8)
C74 C75 1.377(7)
C75 C70 1.434(7)
C75 C78 1.525(7)
C79 C84 1.404(7)
C79 C80 1.413(7)
C80 C81 1.391(7)
C81 C82 1.413(7)
C82 C83 1.399(7)
C82 C85 1.480(7)
C83 C84 1.385(7)
C85 C90 1.394(7)
C85 C86 1.406(7)
C86 C87 1.391(7)
C87 C88 1.380(7)
C88 C89 1.391(7)
C88 C103 1.489(7)
C89 C90 1.381(7)
C91 N5 1.348(7)
C91 C92 1.394(8)
C91 C95 1.489(8)
C92 C93 1.380(8)
C93 C94 1.422(7)
C93 C96 1.518(7)
C94 C103 1.395(8)
C94 N5 1.405(7)
C97 C98 1.405(8)
C97 N6 1.408(7)
C97 C103 1.414(7)
C98 C99 1.377(8)
C98 C101 1.502(8)
C99 C100 1.378(9)
C100 N6 1.349(7)
C100 C102 1.519(8)
C104 N7 1.165(7)
C105 C106 1.513(8)
C105 N8 1.518(7)
C107 C108 1.521(8)
C107 N8 1.523(6)
C109 C110 1.499(7)
C109 N8 1.524(7)
C111 N8 1.518(7)
C111 C112 1.525(7)
C113 C114 1.369(10)
C114 N9 1.157(9)
